data_4315814
loop_
_publ_author_name
'Abdullahi Mustapha'
'John Reglinski'
'Alan R. Kennedy'
'David R. Armstrong'
'J\"org Sassmannshausen'
'Mark Murrie'

_publ_section_title
;
 Multidentate Ligands for the Synthesis of Multimetallic Complexes. 2.
 Formation of a Planar Cu4OH Motif
;
_journal_name_full 'Inorganic Chemistry'
_journal_page_first 5350
_journal_page_last 5352
_journal_paper_doi 10.1021/ic100594n
_journal_volume 49
_journal_year 2010
_chemical_formula_sum 'C62 H68 Br6 Cu4 N10 O12'
_chemical_formula_weight 1878.88
_chemical_name_systematic
;
 ?
;
_space_group_IT_number 14
_symmetry_cell_setting monoclinic
_symmetry_space_group_name_Hall '-P 2ybc'
_symmetry_space_group_name_H-M 'P 1 21/c 1'
_atom_sites_solution_hydrogens geom
_atom_sites_solution_primary direct
_atom_sites_solution_secondary difmap
_audit_creation_method SHELXL-97
_cell_angle_alpha 90.00
_cell_angle_beta 98.759(1)
_cell_angle_gamma 90.00
_cell_formula_units_Z 4
_cell_length_a 20.2739(4)
_cell_length_b 12.8700(2)
_cell_length_c 26.2491(6)
_cell_measurement_reflns_used 13802
_cell_measurement_temperature 123(2)
_cell_measurement_theta_max 26.02
_cell_measurement_theta_min 1.00
_cell_volume 6769.2(2)
_computing_structure_refinement 'SHELXL-97 (Sheldrick, 1997)'
_diffrn_ambient_temperature 123(2)
_diffrn_measured_fraction_theta_full 0.998
_diffrn_measured_fraction_theta_max 0.998
_diffrn_measurement_device_type 'Nonius Kappa CCD'
_diffrn_measurement_method 'omega and phi scans'
_diffrn_radiation_monochromator graphite
_diffrn_radiation_source 'fine-focus sealed tube'
_diffrn_radiation_type MoK\a
_diffrn_radiation_wavelength 0.71073
_diffrn_reflns_av_R_equivalents 0.1232
_diffrn_reflns_av_sigmaI/netI 0.1246
_diffrn_reflns_limit_h_max 25
_diffrn_reflns_limit_h_min -25
_diffrn_reflns_limit_k_max 15
_diffrn_reflns_limit_k_min -14
_diffrn_reflns_limit_l_max 31
_diffrn_reflns_limit_l_min -32
_diffrn_reflns_number 75527
_diffrn_reflns_theta_full 26.00
_diffrn_reflns_theta_max 26.00
_diffrn_reflns_theta_min 3.05
_diffrn_standards_decay_% 0
_diffrn_standards_number 0
_exptl_absorpt_coefficient_mu 4.849
_exptl_absorpt_correction_T_max 0.938
_exptl_absorpt_correction_T_min 0.821
_exptl_absorpt_correction_type multi-scan
_exptl_absorpt_process_details 'SORTAV, Blessing 1997'
_exptl_crystal_colour green
_exptl_crystal_density_diffrn 1.844
_exptl_crystal_density_method 'not measured'
_exptl_crystal_description prism
_exptl_crystal_F_000 3728
_exptl_crystal_size_max 0.15
_exptl_crystal_size_mid 0.10
_exptl_crystal_size_min 0.08
_refine_diff_density_max 1.007
_refine_diff_density_min -1.271
_refine_diff_density_rms 0.135
_refine_ls_extinction_method none
_refine_ls_goodness_of_fit_ref 1.003
_refine_ls_hydrogen_treatment constr
_refine_ls_matrix_type full
_refine_ls_number_parameters 851
_refine_ls_number_reflns 13282
_refine_ls_number_restraints 0
_refine_ls_restrained_S_all 1.003
_refine_ls_R_factor_all 0.1342
_refine_ls_R_factor_gt 0.0543
_refine_ls_shift/su_max 0.001
_refine_ls_shift/su_mean 0.000
_refine_ls_structure_factor_coef Fsqd
_refine_ls_weighting_details 'calc w=1/[\s^2^(Fo^2^)+(0.0275P)^2^+11.4897P] where P=(Fo^2^+2Fc^2^)/3'
_refine_ls_weighting_scheme calc
_refine_ls_wR_factor_gt 0.0793
_refine_ls_wR_factor_ref 0.0982
_reflns_number_gt 7499
_reflns_number_total 13282
_reflns_threshold_expression I>2\s(I)
_cod_data_source_file ic100594n_si_001_2.cif
_cod_data_source_block reg0806
_cod_database_code 4315814

loop_
_symmetry_equiv_pos_as_xyz
'x, y, z'
'-x, y+1/2, -z+1/2'
'-x, -y, -z'
'x, -y-1/2, z-1/2'

loop_
_atom_site_label
_atom_site_type_symbol
_atom_site_fract_x
_atom_site_fract_y
_atom_site_fract_z
_atom_site_U_iso_or_equiv
_atom_site_adp_type
_atom_site_occupancy
_atom_site_symmetry_multiplicity
_atom_site_calc_flag
_atom_site_refinement_flags
_atom_site_disorder_assembly
_atom_site_disorder_group
Cu1 Cu 0.42348(4) 0.82727(5) 0.44883(3) 0.02370(19) Uani 1 1 d . . .
Cu2 Cu 0.57266(3) 0.90834(5) 0.52822(3) 0.01956(18) Uani 1 1 d . . .
Cu3 Cu 0.12955(4) 0.52420(5) 0.47120(3) 0.01956(18) Uani 1 1 d . . .
Cu4 Cu 0.01084(3) 0.63860(5) 0.53124(3) 0.01685(17) Uani 1 1 d . . .
Br1 Br 0.25191(4) 1.13079(5) 0.22765(3) 0.0434(2) Uani 1 1 d . . .
Br2 Br 0.58385(4) 0.63190(8) 0.77598(3) 0.0800(3) Uani 1 1 d . . .
Br3 Br 0.55194(4) 0.43443(5) 0.64703(3) 0.0447(2) Uani 1 1 d . . .
Br4 Br 0.30159(3) 0.85220(5) 0.68389(3) 0.03589(18) Uani 1 1 d . . .
Br5 Br 0.05221(4) 0.21445(5) 0.23102(3) 0.03909(19) Uani 1 1 d . . .
Br6 Br 0.17114(4) 0.73638(7) 0.79959(3) 0.0541(2) Uani 1 1 d . . .
O1 O 0.4299(2) 0.8649(3) 0.37952(15) 0.0295(10) Uani 1 1 d . . .
O2 O 0.52306(18) 0.8901(3) 0.58328(14) 0.0227(10) Uani 1 1 d . . .
O3 O 0.40081(19) 0.7524(3) 0.50634(15) 0.0280(10) Uani 1 1 d . . .
O4 O 0.5033(10) 1.0021(15) 0.4953(7) 0.029(2) Uiso 0.50 1 d P . .
O5 O 0.17973(19) 0.5185(3) 0.53853(14) 0.0227(10) Uani 1 1 d . . .
O6 O 0.10325(19) 0.5347(3) 0.39891(15) 0.0242(10) Uani 1 1 d . . .
O7 O 0.04746(19) 0.5683(3) 0.59257(14) 0.0214(9) Uani 1 1 d . . .
O8 O -0.0045(8) 0.5032(12) 0.4944(5) 0.0191(19) Uiso 0.50 1 d P . .
O9 O 0.1126(2) 0.4528(4) 0.12308(18) 0.0435(13) Uani 1 1 d . . .
O10 O 0.3074(2) 0.4164(4) 0.47625(19) 0.0520(14) Uani 1 1 d . . .
O11 O 0.81925(19) 0.5167(3) 0.96266(16) 0.0325(11) Uani 1 1 d . . .
H1W H 0.8417 0.5470 0.9406 0.049 Uiso 1 1 d R . .
H2W H 0.8468 0.5206 0.9902 0.049 Uiso 1 1 d R . .
O12 O 0.1614(2) 0.0697(3) 0.39306(16) 0.0336(11) Uani 1 1 d . . .
O13 O 0.1017(2) -0.0085(3) 0.44580(16) 0.0341(11) Uani 1 1 d . . .
N1 N 0.3416(2) 0.9121(3) 0.44944(18) 0.0209(12) Uani 1 1 d . . .
N2 N 0.6244(2) 0.9183(3) 0.46710(17) 0.0202(12) Uani 1 1 d . . .
N3 N 0.6477(2) 0.8270(3) 0.56090(19) 0.0201(12) Uani 1 1 d . . .
N4 N 0.5120(2) 0.7561(4) 0.45365(19) 0.0248(12) Uani 1 1 d . . .
N5 N 0.1198(2) 0.6791(3) 0.47511(17) 0.0160(11) Uani 1 1 d . . .
N6 N -0.0330(2) 0.7191(3) 0.46699(17) 0.0169(11) Uani 1 1 d . . .
N7 N 0.1333(2) 0.3687(3) 0.46794(18) 0.0176(11) Uani 1 1 d . . .
N8 N 0.0305(2) 0.7743(3) 0.56149(19) 0.0190(12) Uani 1 1 d . . .
N9 N 0.1975(3) 0.4140(4) 0.18763(19) 0.0264(13) Uani 1 1 d . . .
N10 N 0.2774(3) 0.5572(4) 0.4249(2) 0.0339(14) Uani 1 1 d . . .
C1 C 0.3887(3) 0.9204(5) 0.3470(2) 0.0264(15) Uani 1 1 d . . .
C2 C 0.4068(3) 0.9474(5) 0.2991(2) 0.0327(17) Uani 1 1 d . . .
H2 H 0.4482 0.9233 0.2909 0.039 Uiso 1 1 calc R . .
C3 C 0.3665(3) 1.0080(5) 0.2636(3) 0.0344(17) Uani 1 1 d . . .
H3 H 0.3801 1.0258 0.2316 0.041 Uiso 1 1 calc R . .
C4 C 0.3063(3) 1.0418(4) 0.2753(2) 0.0295(16) Uani 1 1 d . . .
C5 C 0.2851(3) 1.0176(4) 0.3210(2) 0.0287(16) Uani 1 1 d . . .
H5 H 0.2429 1.0407 0.3279 0.034 Uiso 1 1 calc R . .
C6 C 0.3269(3) 0.9580(4) 0.3576(2) 0.0247(15) Uani 1 1 d . . .
C7 C 0.3063(3) 0.9467(4) 0.4069(3) 0.0253(16) Uani 1 1 d . . .
H7 H 0.2617 0.9667 0.4091 0.030 Uiso 1 1 calc R . .
C8 C 0.3099(3) 0.9207(4) 0.4959(2) 0.0227(15) Uani 1 1 d . . .
H8A H 0.2978 0.8504 0.5065 0.027 Uiso 1 1 calc R . .
H8B H 0.2682 0.9614 0.4876 0.027 Uiso 1 1 calc R . .
C9 C 0.3542(3) 0.9721(4) 0.5407(2) 0.0253(15) Uani 1 1 d . . .
H9A H 0.3304 0.9710 0.5709 0.030 Uiso 1 1 calc R . .
H9B H 0.3949 0.9292 0.5494 0.030 Uiso 1 1 calc R . .
C10 C 0.6843(3) 0.8470(4) 0.4773(2) 0.0251(15) Uani 1 1 d . . .
H10A H 0.6732 0.7800 0.4595 0.030 Uiso 1 1 calc R . .
H10B H 0.7218 0.8785 0.4626 0.030 Uiso 1 1 calc R . .
C11 C 0.7062(3) 0.8268(4) 0.5339(2) 0.0229(15) Uani 1 1 d . . .
H11A H 0.7291 0.7587 0.5386 0.027 Uiso 1 1 calc R . .
H11B H 0.7381 0.8812 0.5486 0.027 Uiso 1 1 calc R . .
C12 C 0.6505(3) 0.7796(4) 0.6045(2) 0.0233(15) Uani 1 1 d . . .
H12 H 0.6904 0.7426 0.6165 0.028 Uiso 1 1 calc R . .
C13 C 0.5994(3) 0.7773(4) 0.6364(2) 0.0261(15) Uani 1 1 d . . .
C14 C 0.6115(3) 0.7202(5) 0.6823(2) 0.0332(17) Uani 1 1 d . . .
H14 H 0.6526 0.6842 0.6907 0.040 Uiso 1 1 calc R . .
C15 C 0.5661(4) 0.7151(6) 0.7150(3) 0.0423(19) Uani 1 1 d . . .
C16 C 0.5066(4) 0.7696(5) 0.7047(2) 0.0407(19) Uani 1 1 d . . .
H16 H 0.4752 0.7664 0.7280 0.049 Uiso 1 1 calc R . .
C17 C 0.4933(3) 0.8281(5) 0.6606(2) 0.0344(17) Uani 1 1 d . . .
H17 H 0.4525 0.8657 0.6540 0.041 Uiso 1 1 calc R . .
C18 C 0.5389(3) 0.8337(4) 0.6247(2) 0.0231(15) Uani 1 1 d . . .
C19 C 0.5822(3) 0.8873(4) 0.4171(2) 0.0256(15) Uani 1 1 d . . .
H19A H 0.6093 0.8962 0.3891 0.031 Uiso 1 1 calc R . .
H19B H 0.5442 0.9363 0.4103 0.031 Uiso 1 1 calc R . .
C20 C 0.5545(3) 0.7779(4) 0.4141(2) 0.0263(15) Uani 1 1 d . . .
H20A H 0.5282 0.7669 0.3796 0.032 Uiso 1 1 calc R . .
H20B H 0.5921 0.7280 0.4182 0.032 Uiso 1 1 calc R . .
C21 C 0.5322(3) 0.6824(5) 0.4862(2) 0.0277(16) Uani 1 1 d . . .
H21 H 0.5731 0.6494 0.4824 0.033 Uiso 1 1 calc R . .
C22 C 0.4988(3) 0.6462(4) 0.5273(2) 0.0212(14) Uani 1 1 d . . .
C23 C 0.5326(3) 0.5713(4) 0.5608(2) 0.0288(16) Uani 1 1 d . . .
H23 H 0.5752 0.5472 0.5552 0.035 Uiso 1 1 calc R . .
C24 C 0.5048(3) 0.5332(4) 0.6011(2) 0.0268(16) Uani 1 1 d . . .
C25 C 0.4422(3) 0.5679(5) 0.6093(2) 0.0341(17) Uani 1 1 d . . .
H25 H 0.4228 0.5407 0.6372 0.041 Uiso 1 1 calc R . .
C26 C 0.4087(3) 0.6409(5) 0.5775(2) 0.0324(16) Uani 1 1 d . . .
H26 H 0.3662 0.6640 0.5839 0.039 Uiso 1 1 calc R . .
C27 C 0.4358(3) 0.6826(4) 0.5355(2) 0.0230(15) Uani 1 1 d . . .
C28 C 0.2043(3) 0.5942(4) 0.5689(2) 0.0196(14) Uani 1 1 d . . .
C29 C 0.2397(3) 0.5699(4) 0.6181(2) 0.0237(15) Uani 1 1 d . . .
H29 H 0.2445 0.4991 0.6282 0.028 Uiso 1 1 calc R . .
C30 C 0.2675(3) 0.6453(5) 0.6516(2) 0.0259(15) Uani 1 1 d . . .
H30 H 0.2906 0.6267 0.6846 0.031 Uiso 1 1 calc R . .
C31 C 0.2615(3) 0.7492(4) 0.6368(2) 0.0200(14) Uani 1 1 d . . .
C32 C 0.2271(3) 0.7772(4) 0.5900(2) 0.0209(14) Uani 1 1 d . . .
H32 H 0.2227 0.8486 0.5810 0.025 Uiso 1 1 calc R . .
C33 C 0.1977(3) 0.7009(4) 0.5548(2) 0.0168(14) Uani 1 1 d . . .
C34 C 0.1573(3) 0.7348(4) 0.5089(2) 0.0225(15) Uani 1 1 d . . .
H34 H 0.1578 0.8073 0.5022 0.027 Uiso 1 1 calc R . .
C35 C 0.0786(3) 0.7354(4) 0.4325(2) 0.0187(14) Uani 1 1 d . . .
H35A H 0.0978 0.7243 0.4004 0.022 Uiso 1 1 calc R . .
H35B H 0.0808 0.8107 0.4402 0.022 Uiso 1 1 calc R . .
C36 C 0.0064(3) 0.7021(4) 0.4233(2) 0.0198(14) Uani 1 1 d . . .
H36A H 0.0048 0.6272 0.4147 0.024 Uiso 1 1 calc R . .
H36B H -0.0163 0.7398 0.3927 0.024 Uiso 1 1 calc R . .
C37 C 0.1018(3) 0.3180(4) 0.5530(2) 0.0211(14) Uani 1 1 d . . .
H37A H 0.1187 0.2778 0.5845 0.025 Uiso 1 1 calc R . .
H37B H 0.0989 0.3916 0.5634 0.025 Uiso 1 1 calc R . .
C38 C 0.1528(3) 0.3099(4) 0.5160(2) 0.0192(14) Uani 1 1 d . . .
H38A H 0.1964 0.3363 0.5335 0.023 Uiso 1 1 calc R . .
H38B H 0.1587 0.2359 0.5075 0.023 Uiso 1 1 calc R . .
C39 C 0.1263(3) 0.3171(4) 0.4256(2) 0.0183(14) Uani 1 1 d . . .
H39 H 0.1364 0.2450 0.4285 0.022 Uiso 1 1 calc R . .
C40 C 0.1051(3) 0.3555(4) 0.3746(2) 0.0166(13) Uani 1 1 d . . .
C41 C 0.0946(3) 0.2826(4) 0.3341(2) 0.0214(15) Uani 1 1 d . . .
H41 H 0.1063 0.2118 0.3406 0.026 Uiso 1 1 calc R . .
C42 C 0.0675(3) 0.3134(5) 0.2853(2) 0.0222(15) Uani 1 1 d . . .
C43 C 0.0503(3) 0.4168(5) 0.2750(2) 0.0237(15) Uani 1 1 d . . .
H43 H 0.0299 0.4371 0.2415 0.028 Uiso 1 1 calc R . .
C44 C 0.0631(3) 0.4889(5) 0.3136(2) 0.0251(15) Uani 1 1 d . . .
H44 H 0.0526 0.5597 0.3059 0.030 Uiso 1 1 calc R . .
C45 C 0.0914(3) 0.4618(4) 0.3645(2) 0.0195(14) Uani 1 1 d . . .
C46 C -0.0354(3) 0.8314(4) 0.4810(2) 0.0191(14) Uani 1 1 d . . .
H46A H -0.0794 0.8468 0.4913 0.023 Uiso 1 1 calc R . .
H46B H -0.0310 0.8741 0.4504 0.023 Uiso 1 1 calc R . .
C47 C 0.0192(3) 0.8618(4) 0.5247(2) 0.0212(14) Uani 1 1 d . . .
H47A H 0.0608 0.8778 0.5109 0.025 Uiso 1 1 calc R . .
H47B H 0.0056 0.9244 0.5424 0.025 Uiso 1 1 calc R . .
C48 C 0.0568(3) 0.7936(5) 0.6081(2) 0.0238(15) Uani 1 1 d . . .
H48 H 0.0634 0.8645 0.6177 0.029 Uiso 1 1 calc R . .
C49 C 0.0771(3) 0.7163(4) 0.6471(2) 0.0228(15) Uani 1 1 d . . .
C50 C 0.1059(3) 0.7517(5) 0.6963(2) 0.0294(16) Uani 1 1 d . . .
H50 H 0.1080 0.8243 0.7030 0.035 Uiso 1 1 calc R . .
C51 C 0.1305(3) 0.6848(6) 0.7341(2) 0.0361(18) Uani 1 1 d . . .
C52 C 0.1279(3) 0.5785(6) 0.7251(2) 0.0355(18) Uani 1 1 d . . .
H52 H 0.1449 0.5311 0.7517 0.043 Uiso 1 1 calc R . .
C53 C 0.1005(3) 0.5427(5) 0.6774(2) 0.0283(16) Uani 1 1 d . . .
H53 H 0.0996 0.4699 0.6715 0.034 Uiso 1 1 calc R . .
C54 C 0.0739(3) 0.6083(5) 0.6371(2) 0.0230(15) Uani 1 1 d . . .
C55 C 0.2238(3) 0.4212(5) 0.2422(2) 0.0357(17) Uani 1 1 d . . .
H55A H 0.2648 0.4627 0.2468 0.054 Uiso 1 1 calc R . .
H55B H 0.2337 0.3513 0.2561 0.054 Uiso 1 1 calc R . .
H55C H 0.1907 0.4544 0.2604 0.054 Uiso 1 1 calc R . .
C56 C 0.2396(3) 0.3696(5) 0.1532(2) 0.0408(19) Uani 1 1 d . . .
H56A H 0.2117 0.3336 0.1248 0.061 Uiso 1 1 calc R . .
H56B H 0.2709 0.3202 0.1722 0.061 Uiso 1 1 calc R . .
H56C H 0.2647 0.4252 0.1392 0.061 Uiso 1 1 calc R . .
C57 C 0.1387(4) 0.4519(5) 0.1687(3) 0.0384(18) Uani 1 1 d . . .
H57 H 0.1136 0.4818 0.1927 0.046 Uiso 1 1 calc R . .
C58 C 0.2634(4) 0.4960(5) 0.3778(3) 0.053(2) Uani 1 1 d . . .
H58A H 0.3007 0.5025 0.3582 0.079 Uiso 1 1 calc R . .
H58B H 0.2224 0.5215 0.3569 0.079 Uiso 1 1 calc R . .
H58C H 0.2577 0.4229 0.3866 0.079 Uiso 1 1 calc R . .
C59 C 0.2725(3) 0.6691(5) 0.4194(2) 0.0365(18) Uani 1 1 d . . .
H59A H 0.2878 0.7021 0.4528 0.055 Uiso 1 1 calc R . .
H59B H 0.2259 0.6885 0.4075 0.055 Uiso 1 1 calc R . .
H59C H 0.3004 0.6925 0.3943 0.055 Uiso 1 1 calc R . .
C60 C 0.2985(3) 0.5102(6) 0.4697(3) 0.0364(18) Uani 1 1 d . . .
H60 H 0.3076 0.5533 0.4994 0.044 Uiso 1 1 calc R . .
C61 C 0.0603(3) -0.0164(5) 0.3560(2) 0.0349(17) Uani 1 1 d . . .
H63A H 0.0752 -0.0807 0.3413 0.052 Uiso 1 1 calc R . .
H63B H 0.0555 0.0383 0.3297 0.052 Uiso 1 1 calc R . .
H63C H 0.0172 -0.0282 0.3676 0.052 Uiso 1 1 calc R . .
C62 C 0.1141(3) 0.0188(4) 0.4038(3) 0.0270(17) Uani 1 1 d . . .

loop_
_atom_site_aniso_label
_atom_site_aniso_U_11
_atom_site_aniso_U_22
_atom_site_aniso_U_33
_atom_site_aniso_U_23
_atom_site_aniso_U_13
_atom_site_aniso_U_12
Cu1 0.0202(4) 0.0307(4) 0.0206(4) -0.0005(3) 0.0044(4) -0.0025(3)
Cu2 0.0165(4) 0.0253(4) 0.0175(4) 0.0005(3) 0.0046(3) 0.0009(3)
Cu3 0.0223(4) 0.0177(4) 0.0185(4) -0.0001(3) 0.0024(3) 0.0005(3)
Cu4 0.0204(4) 0.0149(4) 0.0148(4) 0.0003(3) 0.0011(3) 0.0014(3)
Br1 0.0634(6) 0.0334(4) 0.0282(4) 0.0015(3) -0.0099(4) -0.0009(4)
Br2 0.0428(6) 0.1530(9) 0.0407(5) 0.0561(6) -0.0048(4) -0.0204(6)
Br3 0.0429(5) 0.0391(4) 0.0482(5) 0.0156(4) -0.0059(4) -0.0067(3)
Br4 0.0370(4) 0.0379(4) 0.0301(4) -0.0118(3) -0.0035(3) -0.0041(3)
Br5 0.0529(5) 0.0376(4) 0.0258(4) -0.0128(3) 0.0025(4) -0.0074(3)
Br6 0.0528(5) 0.0846(6) 0.0206(4) -0.0054(4) -0.0082(4) -0.0078(4)
O1 0.028(3) 0.042(3) 0.018(3) 0.005(2) 0.004(2) 0.004(2)
O2 0.023(3) 0.031(2) 0.015(2) 0.007(2) 0.0075(19) 0.0034(19)
O3 0.018(3) 0.040(3) 0.027(3) 0.007(2) 0.008(2) -0.001(2)
O5 0.025(3) 0.019(2) 0.023(3) -0.0045(19) 0.000(2) -0.0011(18)
O6 0.037(3) 0.019(2) 0.016(2) 0.0009(19) 0.002(2) 0.0022(19)
O7 0.024(3) 0.024(2) 0.015(2) 0.0036(19) -0.002(2) 0.0023(18)
O9 0.027(3) 0.078(4) 0.023(3) 0.005(3) 0.000(2) 0.007(2)
O10 0.047(3) 0.028(3) 0.083(4) -0.001(3) 0.017(3) -0.001(2)
O11 0.024(3) 0.039(3) 0.034(3) 0.003(2) 0.002(2) -0.005(2)
O12 0.028(3) 0.038(3) 0.033(3) 0.005(2) 0.003(2) -0.005(2)
O13 0.042(3) 0.036(3) 0.024(3) -0.004(2) 0.002(2) -0.005(2)
N1 0.022(3) 0.029(3) 0.013(3) 0.000(2) 0.006(2) -0.009(2)
N2 0.017(3) 0.028(3) 0.016(3) -0.001(2) 0.002(2) -0.005(2)
N3 0.017(3) 0.022(3) 0.021(3) -0.006(2) 0.003(2) -0.001(2)
N4 0.020(3) 0.031(3) 0.023(3) -0.005(3) 0.005(3) -0.005(2)
N5 0.016(3) 0.015(3) 0.017(3) 0.000(2) 0.003(2) -0.001(2)
N6 0.015(3) 0.015(3) 0.020(3) -0.001(2) 0.002(2) 0.000(2)
N7 0.019(3) 0.021(3) 0.014(3) 0.002(2) 0.004(2) 0.002(2)
N8 0.022(3) 0.015(3) 0.020(3) 0.001(2) 0.002(2) 0.000(2)
N9 0.028(3) 0.029(3) 0.023(3) 0.000(3) 0.004(3) 0.006(3)
N10 0.025(3) 0.037(4) 0.039(4) -0.016(3) 0.004(3) -0.004(3)
C1 0.029(4) 0.029(4) 0.020(4) -0.008(3) 0.001(3) -0.012(3)
C2 0.029(4) 0.051(4) 0.020(4) -0.004(3) 0.009(3) -0.002(3)
C3 0.039(5) 0.039(4) 0.026(4) -0.009(3) 0.008(4) -0.012(4)
C4 0.047(5) 0.019(3) 0.019(4) 0.002(3) -0.006(3) -0.002(3)
C5 0.029(4) 0.021(4) 0.032(4) -0.006(3) -0.006(3) -0.005(3)
C6 0.030(4) 0.027(4) 0.018(4) -0.010(3) 0.005(3) -0.007(3)
C7 0.020(4) 0.022(3) 0.036(5) -0.007(3) 0.010(3) -0.008(3)
C8 0.026(4) 0.023(3) 0.022(4) 0.002(3) 0.010(3) -0.005(3)
C9 0.023(4) 0.033(4) 0.020(4) -0.001(3) 0.003(3) -0.009(3)
C10 0.014(4) 0.034(4) 0.029(4) -0.011(3) 0.008(3) -0.004(3)
C11 0.014(4) 0.022(3) 0.033(4) -0.006(3) 0.007(3) 0.003(3)
C12 0.020(4) 0.024(3) 0.025(4) -0.003(3) -0.002(3) -0.004(3)
C13 0.024(4) 0.029(4) 0.025(4) 0.004(3) 0.001(3) -0.013(3)
C14 0.025(4) 0.050(4) 0.022(4) 0.006(3) -0.004(3) -0.011(3)
C15 0.034(5) 0.068(5) 0.023(4) 0.016(4) -0.001(4) -0.014(4)
C16 0.038(5) 0.066(5) 0.018(4) 0.002(4) 0.004(4) -0.017(4)
C17 0.036(4) 0.046(4) 0.023(4) -0.002(3) 0.009(3) -0.004(3)
C18 0.021(4) 0.024(4) 0.025(4) -0.004(3) 0.007(3) -0.013(3)
C19 0.027(4) 0.040(4) 0.010(3) 0.003(3) 0.003(3) -0.004(3)
C20 0.024(4) 0.033(4) 0.023(4) -0.003(3) 0.005(3) -0.004(3)
C21 0.018(4) 0.029(4) 0.035(4) -0.002(3) 0.000(3) -0.010(3)
C22 0.024(4) 0.022(3) 0.016(4) -0.007(3) 0.000(3) -0.009(3)
C23 0.028(4) 0.025(4) 0.031(4) -0.004(3) -0.001(3) -0.003(3)
C24 0.026(4) 0.024(4) 0.027(4) 0.003(3) -0.007(3) -0.005(3)
C25 0.042(5) 0.037(4) 0.024(4) 0.004(3) 0.009(4) -0.007(3)
C26 0.027(4) 0.043(4) 0.029(4) 0.001(4) 0.010(3) -0.001(3)
C27 0.021(4) 0.028(4) 0.019(4) -0.007(3) -0.002(3) -0.002(3)
C28 0.015(3) 0.026(4) 0.019(4) -0.002(3) 0.006(3) -0.003(3)
C29 0.026(4) 0.023(3) 0.021(4) 0.005(3) 0.001(3) -0.001(3)
C30 0.027(4) 0.032(4) 0.020(4) 0.008(3) 0.006(3) -0.003(3)
C31 0.014(4) 0.026(4) 0.019(4) -0.008(3) -0.001(3) -0.004(3)
C32 0.018(4) 0.024(3) 0.022(4) -0.002(3) 0.007(3) -0.001(3)
C33 0.016(4) 0.017(3) 0.018(4) 0.001(3) 0.005(3) -0.003(3)
C34 0.019(4) 0.021(3) 0.029(4) 0.001(3) 0.009(3) -0.003(3)
C35 0.020(4) 0.018(3) 0.018(4) 0.002(3) 0.002(3) 0.004(3)
C36 0.022(4) 0.027(3) 0.010(3) -0.002(3) 0.003(3) 0.000(3)
C37 0.018(4) 0.023(3) 0.021(4) 0.002(3) 0.000(3) -0.003(3)
C38 0.013(3) 0.019(3) 0.024(4) 0.006(3) -0.004(3) 0.006(3)
C39 0.018(4) 0.013(3) 0.024(4) -0.004(3) 0.004(3) -0.003(3)
C40 0.014(3) 0.018(3) 0.018(4) 0.000(3) 0.005(3) -0.002(3)
C41 0.019(4) 0.019(3) 0.027(4) -0.005(3) 0.007(3) -0.003(3)
C42 0.025(4) 0.029(4) 0.014(4) -0.009(3) 0.006(3) -0.007(3)
C43 0.020(4) 0.037(4) 0.014(4) 0.000(3) 0.002(3) -0.001(3)
C44 0.028(4) 0.028(4) 0.021(4) 0.000(3) 0.007(3) 0.010(3)
C45 0.018(4) 0.024(4) 0.017(4) 0.000(3) 0.003(3) -0.001(3)
C46 0.022(4) 0.014(3) 0.021(4) 0.006(3) 0.004(3) 0.000(3)
C47 0.028(4) 0.012(3) 0.024(4) -0.002(3) 0.005(3) -0.001(3)
C48 0.018(4) 0.028(4) 0.026(4) -0.010(3) 0.005(3) 0.003(3)
C49 0.026(4) 0.025(4) 0.018(4) -0.002(3) 0.005(3) -0.001(3)
C50 0.026(4) 0.043(4) 0.020(4) -0.006(3) 0.005(3) -0.004(3)
C51 0.030(4) 0.063(5) 0.015(4) 0.003(4) 0.002(3) -0.003(4)
C52 0.022(4) 0.069(5) 0.015(4) 0.010(4) -0.002(3) 0.005(4)
C53 0.026(4) 0.033(4) 0.025(4) 0.009(3) 0.004(3) 0.003(3)
C54 0.007(3) 0.039(4) 0.023(4) 0.004(3) 0.000(3) 0.000(3)
C55 0.039(5) 0.044(4) 0.021(4) -0.001(3) -0.003(3) 0.000(3)
C56 0.049(5) 0.045(4) 0.028(4) 0.005(3) 0.004(4) 0.017(4)
C57 0.041(5) 0.041(4) 0.037(5) 0.003(4) 0.017(4) 0.001(4)
C58 0.044(5) 0.062(5) 0.052(5) -0.033(4) 0.009(4) -0.015(4)
C59 0.040(5) 0.035(4) 0.034(4) -0.003(3) 0.004(4) -0.004(3)
C60 0.017(4) 0.046(5) 0.049(5) -0.009(4) 0.012(4) -0.004(3)
C61 0.045(5) 0.032(4) 0.029(4) -0.004(3) 0.009(4) -0.002(3)
C62 0.030(4) 0.013(3) 0.046(5) 0.006(3) 0.031(4) 0.010(3)

loop_
_atom_type_symbol
_atom_type_description
_atom_type_scat_dispersion_real
_atom_type_scat_dispersion_imag
_atom_type_scat_source
Cu Cu 0.3201 1.2651 'International Tables Vol C Tables 4.2.6.8 and 6.1.1.4'
Br Br -0.2901 2.4595 'International Tables Vol C Tables 4.2.6.8 and 6.1.1.4'
O O 0.0106 0.0060 'International Tables Vol C Tables 4.2.6.8 and 6.1.1.4'
N N 0.0061 0.0033 'International Tables Vol C Tables 4.2.6.8 and 6.1.1.4'
C C 0.0033 0.0016 'International Tables Vol C Tables 4.2.6.8 and 6.1.1.4'
H H 0.0000 0.0000 'International Tables Vol C Tables 4.2.6.8 and 6.1.1.4'

loop_
_geom_angle_atom_site_label_1
_geom_angle_atom_site_label_2
_geom_angle_atom_site_label_3
_geom_angle
_geom_angle_site_symmetry_1
_geom_angle_site_symmetry_3
_geom_angle_publ_flag
O3 Cu1 O1 160.80(17) . . ?
O3 Cu1 N1 88.23(18) . . ?
O1 Cu1 N1 92.66(18) . . ?
O3 Cu1 N4 92.32(19) . . ?
O1 Cu1 N4 89.20(19) . . ?
N1 Cu1 N4 172.76(19) . . ?
O2 Cu2 N3 93.89(18) . . ?
O2 Cu2 O4 80.2(5) . 3_676 ?
N3 Cu2 O4 172.2(5) . 3_676 ?
O2 Cu2 O4 89.1(5) . . ?
N3 Cu2 O4 174.2(6) . . ?
O4 Cu2 O4 8.9(9) 3_676 . ?
O2 Cu2 N2 176.21(17) . . ?
N3 Cu2 N2 85.36(19) . . ?
O4 Cu2 N2 100.9(5) 3_676 . ?
O4 Cu2 N2 92.0(5) . . ?
O6 Cu3 O5 164.15(17) . . ?
O6 Cu3 N7 92.02(17) . . ?
O5 Cu3 N7 89.02(17) . . ?
O6 Cu3 N5 88.03(17) . . ?
O5 Cu3 N5 91.92(17) . . ?
N7 Cu3 N5 176.39(18) . . ?
O7 Cu4 N8 93.01(18) . . ?
O7 Cu4 O8 80.9(4) . 3_566 ?
N8 Cu4 O8 171.4(5) . 3_566 ?
O7 Cu4 O8 90.4(4) . . ?
N8 Cu4 O8 174.3(5) . . ?
O8 Cu4 O8 9.6(8) 3_566 . ?
O7 Cu4 N6 176.59(16) . . ?
N8 Cu4 N6 85.30(18) . . ?
O8 Cu4 N6 101.0(4) 3_566 . ?
O8 Cu4 N6 91.5(4) . . ?
C1 O1 Cu1 129.1(4) . . ?
C18 O2 Cu2 127.7(4) . . ?
C27 O3 Cu1 129.2(4) . . ?
O4 O4 Cu2 86(7) 3_676 3_676 ?
O4 O4 Cu2 85(8) 3_676 . ?
Cu2 O4 Cu2 171.1(9) 3_676 . ?
C28 O5 Cu3 129.6(4) . . ?
C45 O6 Cu3 129.7(3) . . ?
C54 O7 Cu4 128.5(4) . . ?
O8 O8 Cu4 94(6) 3_566 3_566 ?
O8 O8 Cu4 76(5) 3_566 . ?
Cu4 O8 Cu4 170.4(8) 3_566 . ?
H1W O11 H2W 101.3 . . ?
C7 N1 C8 115.6(5) . . ?
C7 N1 Cu1 121.9(4) . . ?
C8 N1 Cu1 121.3(4) . . ?
C9 N2 C19 105.5(4) 3_676 . ?
C9 N2 C10 110.7(4) 3_676 . ?
C19 N2 C10 109.1(4) . . ?
C9 N2 Cu2 111.0(3) 3_676 . ?
C19 N2 Cu2 112.0(3) . . ?
C10 N2 Cu2 108.5(3) . . ?
C12 N3 C11 119.7(5) . . ?
C12 N3 Cu2 125.0(4) . . ?
C11 N3 Cu2 115.1(4) . . ?
C21 N4 C20 116.2(5) . . ?
C21 N4 Cu1 124.4(4) . . ?
C20 N4 Cu1 118.9(4) . . ?
C34 N5 C35 116.9(5) . . ?
C34 N5 Cu3 122.2(4) . . ?
C35 N5 Cu3 119.7(3) . . ?
C37 N6 C46 109.4(4) 3_566 . ?
C37 N6 C36 105.1(4) 3_566 . ?
C46 N6 C36 111.7(4) . . ?
C37 N6 Cu4 113.0(3) 3_566 . ?
C46 N6 Cu4 108.1(3) . . ?
C36 N6 Cu4 109.7(3) . . ?
C39 N7 C38 117.1(5) . . ?
C39 N7 Cu3 123.6(4) . . ?
C38 N7 Cu3 118.9(3) . . ?
C48 N8 C47 118.4(5) . . ?
C48 N8 Cu4 126.6(4) . . ?
C47 N8 Cu4 114.7(4) . . ?
C57 N9 C56 119.8(6) . . ?
C57 N9 C55 121.6(6) . . ?
C56 N9 C55 118.5(5) . . ?
C60 N10 C59 123.1(6) . . ?
C60 N10 C58 119.9(6) . . ?
C59 N10 C58 116.8(6) . . ?
O1 C1 C2 119.3(6) . . ?
O1 C1 C6 123.7(6) . . ?
C2 C1 C6 116.9(6) . . ?
C3 C2 C1 122.3(6) . . ?
C3 C2 H2 118.8 . . ?
C1 C2 H2 118.8 . . ?
C4 C3 C2 118.8(6) . . ?
C4 C3 H3 120.6 . . ?
C2 C3 H3 120.6 . . ?
C5 C4 C3 122.1(6) . . ?
C5 C4 Br1 118.8(5) . . ?
C3 C4 Br1 119.1(5) . . ?
C4 C5 C6 119.1(6) . . ?
C4 C5 H5 120.5 . . ?
C6 C5 H5 120.5 . . ?
C5 C6 C1 120.8(6) . . ?
C5 C6 C7 116.5(6) . . ?
C1 C6 C7 122.4(6) . . ?
N1 C7 C6 127.6(6) . . ?
N1 C7 H7 116.2 . . ?
C6 C7 H7 116.2 . . ?
N1 C8 C9 113.2(5) . . ?
N1 C8 H8A 108.9 . . ?
C9 C8 H8A 108.9 . . ?
N1 C8 H8B 108.9 . . ?
C9 C8 H8B 108.9 . . ?
H8A C8 H8B 107.7 . . ?
N2 C9 C8 117.0(5) 3_676 . ?
N2 C9 H9A 108.0 3_676 . ?
C8 C9 H9A 108.0 . . ?
N2 C9 H9B 108.0 3_676 . ?
C8 C9 H9B 108.0 . . ?
H9A C9 H9B 107.3 . . ?
C11 C10 N2 112.7(4) . . ?
C11 C10 H10A 109.0 . . ?
N2 C10 H10A 109.0 . . ?
C11 C10 H10B 109.0 . . ?
N2 C10 H10B 109.0 . . ?
H10A C10 H10B 107.8 . . ?
N3 C11 C10 109.6(5) . . ?
N3 C11 H11A 109.7 . . ?
C10 C11 H11A 109.7 . . ?
N3 C11 H11B 109.7 . . ?
C10 C11 H11B 109.7 . . ?
H11A C11 H11B 108.2 . . ?
N3 C12 C13 126.3(6) . . ?
N3 C12 H12 116.9 . . ?
C13 C12 H12 116.9 . . ?
C14 C13 C18 119.0(6) . . ?
C14 C13 C12 117.9(6) . . ?
C18 C13 C12 123.0(6) . . ?
C15 C14 C13 121.7(6) . . ?
C15 C14 H14 119.1 . . ?
C13 C14 H14 119.1 . . ?
C14 C15 C16 120.5(6) . . ?
C14 C15 Br2 119.9(6) . . ?
C16 C15 Br2 119.6(5) . . ?
C17 C16 C15 119.8(6) . . ?
C17 C16 H16 120.1 . . ?
C15 C16 H16 120.1 . . ?
C16 C17 C18 121.5(6) . . ?
C16 C17 H17 119.3 . . ?
C18 C17 H17 119.3 . . ?
O2 C18 C17 118.6(6) . . ?
O2 C18 C13 123.9(5) . . ?
C17 C18 C13 117.4(6) . . ?
N2 C19 C20 116.6(5) . . ?
N2 C19 H19A 108.1 . . ?
C20 C19 H19A 108.1 . . ?
N2 C19 H19B 108.1 . . ?
C20 C19 H19B 108.1 . . ?
H19A C19 H19B 107.3 . . ?
N4 C20 C19 113.1(5) . . ?
N4 C20 H20A 109.0 . . ?
C19 C20 H20A 109.0 . . ?
N4 C20 H20B 109.0 . . ?
C19 C20 H20B 109.0 . . ?
H20A C20 H20B 107.8 . . ?
N4 C21 C22 126.4(6) . . ?
N4 C21 H21 116.8 . . ?
C22 C21 H21 116.8 . . ?
C27 C22 C23 119.9(5) . . ?
C27 C22 C21 123.3(6) . . ?
C23 C22 C21 116.8(6) . . ?
C24 C23 C22 120.7(6) . . ?
C24 C23 H23 119.7 . . ?
C22 C23 H23 119.7 . . ?
C23 C24 C25 120.0(6) . . ?
C23 C24 Br3 120.2(5) . . ?
C25 C24 Br3 119.8(5) . . ?
C26 C25 C24 120.4(6) . . ?
C26 C25 H25 119.8 . . ?
C24 C25 H25 119.8 . . ?
C25 C26 C27 121.5(6) . . ?
C25 C26 H26 119.3 . . ?
C27 C26 H26 119.3 . . ?
O3 C27 C22 124.1(5) . . ?
O3 C27 C26 118.3(5) . . ?
C22 C27 C26 117.6(6) . . ?
O5 C28 C29 119.0(5) . . ?
O5 C28 C33 123.3(5) . . ?
C29 C28 C33 117.7(5) . . ?
C30 C29 C28 122.1(5) . . ?
C30 C29 H29 119.0 . . ?
C28 C29 H29 119.0 . . ?
C29 C30 C31 119.4(6) . . ?
C29 C30 H30 120.3 . . ?
C31 C30 H30 120.3 . . ?
C32 C31 C30 120.9(5) . . ?
C32 C31 Br4 120.5(4) . . ?
C30 C31 Br4 118.5(5) . . ?
C31 C32 C33 120.7(5) . . ?
C31 C32 H32 119.6 . . ?
C33 C32 H32 119.6 . . ?
C32 C33 C34 118.1(5) . . ?
C32 C33 C28 119.1(5) . . ?
C34 C33 C28 122.4(5) . . ?
N5 C34 C33 127.9(5) . . ?
N5 C34 H34 116.0 . . ?
C33 C34 H34 116.0 . . ?
N5 C35 C36 113.8(4) . . ?
N5 C35 H35A 108.8 . . ?
C36 C35 H35A 108.8 . . ?
N5 C35 H35B 108.8 . . ?
C36 C35 H35B 108.8 . . ?
H35A C35 H35B 107.7 . . ?
C35 C36 N6 116.7(4) . . ?
C35 C36 H36A 108.1 . . ?
N6 C36 H36A 108.1 . . ?
C35 C36 H36B 108.1 . . ?
N6 C36 H36B 108.1 . . ?
H36A C36 H36B 107.3 . . ?
N6 C37 C38 116.2(5) 3_566 . ?
N6 C37 H37A 108.2 3_566 . ?
C38 C37 H37A 108.2 . . ?
N6 C37 H37B 108.2 3_566 . ?
C38 C37 H37B 108.2 . . ?
H37A C37 H37B 107.4 . . ?
N7 C38 C37 113.0(4) . . ?
N7 C38 H38A 109.0 . . ?
C37 C38 H38A 109.0 . . ?
N7 C38 H38B 109.0 . . ?
C37 C38 H38B 109.0 . . ?
H38A C38 H38B 107.8 . . ?
N7 C39 C40 127.5(5) . . ?
N7 C39 H39 116.3 . . ?
C40 C39 H39 116.3 . . ?
C41 C40 C45 120.0(5) . . ?
C41 C40 C39 117.7(5) . . ?
C45 C40 C39 122.2(5) . . ?
C42 C41 C40 120.3(5) . . ?
C42 C41 H41 119.9 . . ?
C40 C41 H41 119.9 . . ?
C41 C42 C43 120.7(5) . . ?
C41 C42 Br5 120.1(4) . . ?
C43 C42 Br5 119.1(5) . . ?
C44 C43 C42 119.4(6) . . ?
C44 C43 H43 120.3 . . ?
C42 C43 H43 120.3 . . ?
C43 C44 C45 122.3(5) . . ?
C43 C44 H44 118.8 . . ?
C45 C44 H44 118.8 . . ?
O6 C45 C40 123.9(5) . . ?
O6 C45 C44 118.9(5) . . ?
C40 C45 C44 117.2(5) . . ?
N6 C46 C47 112.8(4) . . ?
N6 C46 H46A 109.0 . . ?
C47 C46 H46A 109.0 . . ?
N6 C46 H46B 109.0 . . ?
C47 C46 H46B 109.0 . . ?
H46A C46 H46B 107.8 . . ?
N8 C47 C46 108.7(4) . . ?
N8 C47 H47A 110.0 . . ?
C46 C47 H47A 110.0 . . ?
N8 C47 H47B 110.0 . . ?
C46 C47 H47B 110.0 . . ?
H47A C47 H47B 108.3 . . ?
N8 C48 C49 125.1(5) . . ?
N8 C48 H48 117.4 . . ?
C49 C48 H48 117.4 . . ?
C50 C49 C54 119.3(6) . . ?
C50 C49 C48 117.4(5) . . ?
C54 C49 C48 123.2(5) . . ?
C51 C50 C49 121.5(6) . . ?
C51 C50 H50 119.3 . . ?
C49 C50 H50 119.3 . . ?
C50 C51 C52 120.2(6) . . ?
C50 C51 Br6 120.1(5) . . ?
C52 C51 Br6 119.8(5) . . ?
C53 C52 C51 119.1(6) . . ?
C53 C52 H52 120.4 . . ?
C51 C52 H52 120.4 . . ?
C52 C53 C54 123.0(6) . . ?
C52 C53 H53 118.5 . . ?
C54 C53 H53 118.5 . . ?
O7 C54 C53 119.7(5) . . ?
O7 C54 C49 123.4(5) . . ?
C53 C54 C49 116.9(6) . . ?
N9 C55 H55A 109.5 . . ?
N9 C55 H55B 109.5 . . ?
H55A C55 H55B 109.5 . . ?
N9 C55 H55C 109.5 . . ?
H55A C55 H55C 109.5 . . ?
H55B C55 H55C 109.5 . . ?
N9 C56 H56A 109.5 . . ?
N9 C56 H56B 109.5 . . ?
H56A C56 H56B 109.5 . . ?
N9 C56 H56C 109.5 . . ?
H56A C56 H56C 109.5 . . ?
H56B C56 H56C 109.5 . . ?
O9 C57 N9 126.9(6) . . ?
O9 C57 H57 116.5 . . ?
N9 C57 H57 116.5 . . ?
N10 C58 H58A 109.5 . . ?
N10 C58 H58B 109.5 . . ?
H58A C58 H58B 109.5 . . ?
N10 C58 H58C 109.5 . . ?
H58A C58 H58C 109.5 . . ?
H58B C58 H58C 109.5 . . ?
N10 C59 H59A 109.5 . . ?
N10 C59 H59B 109.5 . . ?
H59A C59 H59B 109.5 . . ?
N10 C59 H59C 109.5 . . ?
H59A C59 H59C 109.5 . . ?
H59B C59 H59C 109.5 . . ?
O10 C60 N10 126.1(7) . . ?
O10 C60 H60 117.0 . . ?
N10 C60 H60 117.0 . . ?
C62 C61 H63A 109.5 . . ?
C62 C61 H63B 109.5 . . ?
H63A C61 H63B 109.5 . . ?
C62 C61 H63C 109.5 . . ?
H63A C61 H63C 109.5 . . ?
H63B C61 H63C 109.5 . . ?
O13 C62 O12 129.6(7) . . ?
O13 C62 C61 114.7(5) . . ?
O12 C62 C61 115.7(6) . . ?

loop_
_geom_bond_atom_site_label_1
_geom_bond_atom_site_label_2
_geom_bond_distance
_geom_bond_site_symmetry_2
_geom_bond_publ_flag
Cu1 O3 1.905(4) . ?
Cu1 O1 1.906(4) . ?
Cu1 N1 1.988(5) . ?
Cu1 N4 2.001(5) . ?
Cu2 O2 1.897(4) . ?
Cu2 N3 1.936(5) . ?
Cu2 O4 1.95(2) 3_676 ?
Cu2 O4 1.95(2) . ?
Cu2 N2 2.050(4) . ?
Cu3 O6 1.896(4) . ?
Cu3 O5 1.902(4) . ?
Cu3 N7 2.005(4) . ?
Cu3 N5 2.007(4) . ?
Cu4 O7 1.897(4) . ?
Cu4 N8 1.935(4) . ?
Cu4 O8 1.942(16) 3_566 ?
Cu4 O8 1.994(16) . ?
Cu4 N6 2.062(4) . ?
Br1 C4 1.916(6) . ?
Br2 C15 1.915(7) . ?
Br3 C24 1.907(6) . ?
Br4 C31 1.907(5) . ?
Br5 C42 1.901(6) . ?
Br6 C51 1.908(7) . ?
O1 C1 1.311(7) . ?
O2 C18 1.307(7) . ?
O3 C27 1.315(7) . ?
O4 O4 0.30(3) 3_676 ?
O4 Cu2 1.95(2) 3_676 ?
O5 C28 1.308(6) . ?
O6 C45 1.300(6) . ?
O7 C54 1.315(7) . ?
O8 O8 0.33(3) 3_566 ?
O8 Cu4 1.942(16) 3_566 ?
O9 C57 1.234(7) . ?
O10 C60 1.229(7) . ?
O11 H1W 0.8809 . ?
O11 H2W 0.8448 . ?
O12 C62 1.228(6) . ?
O13 C62 1.219(7) . ?
N1 C7 1.310(7) . ?
N1 C8 1.467(7) . ?
N2 C9 1.499(7) 3_676 ?
N2 C19 1.507(7) . ?
N2 C10 1.513(7) . ?
N3 C12 1.290(7) . ?
N3 C11 1.471(7) . ?
N4 C21 1.300(7) . ?
N4 C20 1.474(7) . ?
N5 C34 1.294(7) . ?
N5 C35 1.480(7) . ?
N6 C37 1.493(7) 3_566 ?
N6 C46 1.493(6) . ?
N6 C36 1.510(6) . ?
N7 C39 1.283(6) . ?
N7 C38 1.473(6) . ?
N8 C48 1.283(7) . ?
N8 C47 1.478(7) . ?
N9 C57 1.314(8) . ?
N9 C56 1.451(7) . ?
N9 C55 1.453(7) . ?
N10 C60 1.333(8) . ?
N10 C59 1.450(7) . ?
N10 C58 1.457(7) . ?
C1 C2 1.405(8) . ?
C1 C6 1.411(8) . ?
C2 C3 1.384(8) . ?
C2 H2 0.9500 . ?
C3 C4 1.374(8) . ?
C3 H3 0.9500 . ?
C4 C5 1.372(8) . ?
C5 C6 1.407(8) . ?
C5 H5 0.9500 . ?
C6 C7 1.425(8) . ?
C7 H7 0.9500 . ?
C8 C9 1.517(7) . ?
C8 H8A 0.9900 . ?
C8 H8B 0.9900 . ?
C9 N2 1.499(7) 3_676 ?
C9 H9A 0.9900 . ?
C9 H9B 0.9900 . ?
C10 C11 1.508(8) . ?
C10 H10A 0.9900 . ?
C10 H10B 0.9900 . ?
C11 H11A 0.9900 . ?
C11 H11B 0.9900 . ?
C12 C13 1.428(8) . ?
C12 H12 0.9500 . ?
C13 C14 1.400(8) . ?
C13 C18 1.419(8) . ?
C14 C15 1.351(8) . ?
C14 H14 0.9500 . ?
C15 C16 1.385(9) . ?
C16 C17 1.372(8) . ?
C16 H16 0.9500 . ?
C17 C18 1.418(8) . ?
C17 H17 0.9500 . ?
C19 C20 1.514(7) . ?
C19 H19A 0.9900 . ?
C19 H19B 0.9900 . ?
C20 H20A 0.9900 . ?
C20 H20B 0.9900 . ?
C21 C22 1.436(8) . ?
C21 H21 0.9500 . ?
C22 C27 1.408(8) . ?
C22 C23 1.410(8) . ?
C23 C24 1.363(8) . ?
C23 H23 0.9500 . ?
C24 C25 1.391(8) . ?
C25 C26 1.366(8) . ?
C25 H25 0.9500 . ?
C26 C27 1.412(8) . ?
C26 H26 0.9500 . ?
C28 C29 1.414(8) . ?
C28 C33 1.422(7) . ?
C29 C30 1.372(8) . ?
C29 H29 0.9500 . ?
C30 C31 1.392(8) . ?
C30 H30 0.9500 . ?
C31 C32 1.367(7) . ?
C32 C33 1.416(7) . ?
C32 H32 0.9500 . ?
C33 C34 1.419(8) . ?
C34 H34 0.9500 . ?
C35 C36 1.509(7) . ?
C35 H35A 0.9900 . ?
C35 H35B 0.9900 . ?
C36 H36A 0.9900 . ?
C36 H36B 0.9900 . ?
C37 N6 1.493(7) 3_566 ?
C37 C38 1.527(7) . ?
C37 H37A 0.9900 . ?
C37 H37B 0.9900 . ?
C38 H38A 0.9900 . ?
C38 H38B 0.9900 . ?
C39 C40 1.431(7) . ?
C39 H39 0.9500 . ?
C40 C41 1.409(7) . ?
C40 C45 1.413(7) . ?
C41 C42 1.374(8) . ?
C41 H41 0.9500 . ?
C42 C43 1.392(8) . ?
C43 C44 1.369(8) . ?
C43 H43 0.9500 . ?
C44 C45 1.416(8) . ?
C44 H44 0.9500 . ?
C46 C47 1.518(7) . ?
C46 H46A 0.9900 . ?
C46 H46B 0.9900 . ?
C47 H47A 0.9900 . ?
C47 H47B 0.9900 . ?
C48 C49 1.442(8) . ?
C48 H48 0.9500 . ?
C49 C50 1.409(8) . ?
C49 C54 1.414(8) . ?
C50 C51 1.352(8) . ?
C50 H50 0.9500 . ?
C51 C52 1.389(9) . ?
C52 C53 1.369(8) . ?
C52 H52 0.9500 . ?
C53 C54 1.396(8) . ?
C53 H53 0.9500 . ?
C55 H55A 0.9800 . ?
C55 H55B 0.9800 . ?
C55 H55C 0.9800 . ?
C56 H56A 0.9800 . ?
C56 H56B 0.9800 . ?
C56 H56C 0.9800 . ?
C57 H57 0.9500 . ?
C58 H58A 0.9800 . ?
C58 H58B 0.9800 . ?
C58 H58C 0.9800 . ?
C59 H59A 0.9800 . ?
C59 H59B 0.9800 . ?
C59 H59C 0.9800 . ?
C60 H60 0.9500 . ?
C61 C62 1.599(9) . ?
C61 H63A 0.9800 . ?
C61 H63B 0.9800 . ?
C61 H63C 0.9800 . ?

loop_
_geom_torsion_atom_site_label_1
_geom_torsion_atom_site_label_2
_geom_torsion_atom_site_label_3
_geom_torsion_atom_site_label_4
_geom_torsion
_geom_torsion_site_symmetry_1
_geom_torsion_site_symmetry_2
_geom_torsion_site_symmetry_3
_geom_torsion_site_symmetry_4
_geom_torsion_publ_flag
O3 Cu1 O1 C1 87.6(7) . . . . ?
N1 Cu1 O1 C1 -4.6(5) . . . . ?
N4 Cu1 O1 C1 -177.6(5) . . . . ?
N3 Cu2 O2 C18 -4.0(5) . . . . ?
O4 Cu2 O2 C18 -178.9(7) 3_676 . . . ?
O4 Cu2 O2 C18 -179.0(7) . . . . ?
N2 Cu2 O2 C18 74(3) . . . . ?
O1 Cu1 O3 C27 95.0(7) . . . . ?
N1 Cu1 O3 C27 -172.0(5) . . . . ?
N4 Cu1 O3 C27 0.8(5) . . . . ?
O2 Cu2 O4 O4 1(7) . . . 3_676 ?
N3 Cu2 O4 O4 -120(6) . . . 3_676 ?
N2 Cu2 O4 O4 177(7) . . . 3_676 ?
O2 Cu2 O4 Cu2 1(7) . . . 3_676 ?
N3 Cu2 O4 Cu2 -120(6) . . . 3_676 ?
O4 Cu2 O4 Cu2 0.00(7) 3_676 . . 3_676 ?
N2 Cu2 O4 Cu2 177(7) . . . 3_676 ?
O6 Cu3 O5 C28 80.7(7) . . . . ?
N7 Cu3 O5 C28 174.6(5) . . . . ?
N5 Cu3 O5 C28 -8.9(5) . . . . ?
O5 Cu3 O6 C45 95.6(7) . . . . ?
N7 Cu3 O6 C45 2.1(5) . . . . ?
N5 Cu3 O6 C45 -174.3(5) . . . . ?
N8 Cu4 O7 C54 1.1(5) . . . . ?
O8 Cu4 O7 C54 175.1(7) 3_566 . . . ?
O8 Cu4 O7 C54 176.5(6) . . . . ?
N6 Cu4 O7 C54 -59(3) . . . . ?
O7 Cu4 O8 O8 -9(6) . . . 3_566 ?
N8 Cu4 O8 O8 118(5) . . . 3_566 ?
N6 Cu4 O8 O8 174(6) . . . 3_566 ?
O7 Cu4 O8 Cu4 -9(6) . . . 3_566 ?
N8 Cu4 O8 Cu4 118(5) . . . 3_566 ?
O8 Cu4 O8 Cu4 0.00(5) 3_566 . . 3_566 ?
N6 Cu4 O8 Cu4 174(6) . . . 3_566 ?
O3 Cu1 N1 C7 -145.3(4) . . . . ?
O1 Cu1 N1 C7 15.5(4) . . . . ?
N4 Cu1 N1 C7 120.2(15) . . . . ?
O3 Cu1 N1 C8 21.6(4) . . . . ?
O1 Cu1 N1 C8 -177.5(4) . . . . ?
N4 Cu1 N1 C8 -72.8(17) . . . . ?
O2 Cu2 N2 C9 168(3) . . . 3_676 ?
N3 Cu2 N2 C9 -113.7(4) . . . 3_676 ?
O4 Cu2 N2 C9 61.6(7) 3_676 . . 3_676 ?
O4 Cu2 N2 C9 61.1(7) . . . 3_676 ?
O2 Cu2 N2 C19 50(3) . . . . ?
N3 Cu2 N2 C19 128.6(4) . . . . ?
O4 Cu2 N2 C19 -56.1(7) 3_676 . . . ?
O4 Cu2 N2 C19 -56.6(7) . . . . ?
O2 Cu2 N2 C10 -71(3) . . . . ?
N3 Cu2 N2 C10 8.1(3) . . . . ?
O4 Cu2 N2 C10 -176.6(6) 3_676 . . . ?
O4 Cu2 N2 C10 -177.1(7) . . . . ?
O2 Cu2 N3 C12 2.7(5) . . . . ?
O4 Cu2 N3 C12 43(4) 3_676 . . . ?
O4 Cu2 N3 C12 123(5) . . . . ?
N2 Cu2 N3 C12 -173.6(5) . . . . ?
O2 Cu2 N3 C11 -173.6(4) . . . . ?
O4 Cu2 N3 C11 -133(4) 3_676 . . . ?
O4 Cu2 N3 C11 -53(5) . . . . ?
N2 Cu2 N3 C11 10.1(4) . . . . ?
O3 Cu1 N4 C21 3.7(5) . . . . ?
O1 Cu1 N4 C21 -157.1(5) . . . . ?
N1 Cu1 N4 C21 97.9(16) . . . . ?
O3 Cu1 N4 C20 175.8(4) . . . . ?
O1 Cu1 N4 C20 14.9(4) . . . . ?
N1 Cu1 N4 C20 -90.0(16) . . . . ?
O6 Cu3 N5 C34 -147.3(4) . . . . ?
O5 Cu3 N5 C34 16.8(4) . . . . ?
N7 Cu3 N5 C34 122(3) . . . . ?
O6 Cu3 N5 C35 20.1(4) . . . . ?
O5 Cu3 N5 C35 -175.8(4) . . . . ?
N7 Cu3 N5 C35 -71(3) . . . . ?
O7 Cu4 N6 C37 -70(3) . . . 3_566 ?
N8 Cu4 N6 C37 -129.9(4) . . . 3_566 ?
O8 Cu4 N6 C37 55.9(6) 3_566 . . 3_566 ?
O8 Cu4 N6 C37 54.9(6) . . . 3_566 ?
O7 Cu4 N6 C46 52(3) . . . . ?
N8 Cu4 N6 C46 -8.7(3) . . . . ?
O8 Cu4 N6 C46 177.1(6) 3_566 . . . ?
O8 Cu4 N6 C46 176.1(6) . . . . ?
O7 Cu4 N6 C36 174(3) . . . . ?
N8 Cu4 N6 C36 113.3(3) . . . . ?
O8 Cu4 N6 C36 -60.9(6) 3_566 . . . ?
O8 Cu4 N6 C36 -61.9(6) . . . . ?
O6 Cu3 N7 C39 7.1(5) . . . . ?
O5 Cu3 N7 C39 -157.0(4) . . . . ?
N5 Cu3 N7 C39 98(3) . . . . ?
O6 Cu3 N7 C38 179.6(4) . . . . ?
O5 Cu3 N7 C38 15.4(4) . . . . ?
N5 Cu3 N7 C38 -90(3) . . . . ?
O7 Cu4 N8 C48 -2.4(5) . . . . ?
O8 Cu4 N8 C48 -47(3) 3_566 . . . ?
O8 Cu4 N8 C48 -129(4) . . . . ?
N6 Cu4 N8 C48 174.6(5) . . . . ?
O7 Cu4 N8 C47 171.6(4) . . . . ?
O8 Cu4 N8 C47 127(3) 3_566 . . . ?
O8 Cu4 N8 C47 45(4) . . . . ?
N6 Cu4 N8 C47 -11.4(4) . . . . ?
Cu1 O1 C1 C2 173.6(4) . . . . ?
Cu1 O1 C1 C6 -4.6(8) . . . . ?
O1 C1 C2 C3 -178.4(5) . . . . ?
C6 C1 C2 C3 -0.1(9) . . . . ?
C1 C2 C3 C4 -0.7(9) . . . . ?
C2 C3 C4 C5 0.1(9) . . . . ?
C2 C3 C4 Br1 177.2(5) . . . . ?
C3 C4 C5 C6 1.3(9) . . . . ?
Br1 C4 C5 C6 -175.8(4) . . . . ?
C4 C5 C6 C1 -2.2(9) . . . . ?
C4 C5 C6 C7 172.1(5) . . . . ?
O1 C1 C6 C5 179.8(5) . . . . ?
C2 C1 C6 C5 1.6(8) . . . . ?
O1 C1 C6 C7 5.9(9) . . . . ?
C2 C1 C6 C7 -172.4(5) . . . . ?
C8 N1 C7 C6 173.0(5) . . . . ?
Cu1 N1 C7 C6 -19.4(8) . . . . ?
C5 C6 C7 N1 -166.6(5) . . . . ?
C1 C6 C7 N1 7.6(9) . . . . ?
C7 N1 C8 C9 -129.2(5) . . . . ?
Cu1 N1 C8 C9 63.1(6) . . . . ?
N1 C8 C9 N2 61.3(7) . . . 3_676 ?
C9 N2 C10 C11 97.4(5) 3_676 . . . ?
C19 N2 C10 C11 -146.8(5) . . . . ?
Cu2 N2 C10 C11 -24.6(5) . . . . ?
C12 N3 C11 C10 157.5(5) . . . . ?
Cu2 N3 C11 C10 -26.0(5) . . . . ?
N2 C10 C11 N3 32.8(6) . . . . ?
C11 N3 C12 C13 176.6(5) . . . . ?
Cu2 N3 C12 C13 0.4(8) . . . . ?
N3 C12 C13 C14 179.2(5) . . . . ?
N3 C12 C13 C18 -3.6(9) . . . . ?
C18 C13 C14 C15 1.9(9) . . . . ?
C12 C13 C14 C15 179.2(6) . . . . ?
C13 C14 C15 C16 -2.1(10) . . . . ?
C13 C14 C15 Br2 177.8(5) . . . . ?
C14 C15 C16 C17 0.8(10) . . . . ?
Br2 C15 C16 C17 -179.1(5) . . . . ?
C15 C16 C17 C18 0.6(10) . . . . ?
Cu2 O2 C18 C17 -177.9(4) . . . . ?
Cu2 O2 C18 C13 2.2(8) . . . . ?
C16 C17 C18 O2 179.4(6) . . . . ?
C16 C17 C18 C13 -0.7(9) . . . . ?
C14 C13 C18 O2 179.3(5) . . . . ?
C12 C13 C18 O2 2.2(9) . . . . ?
C14 C13 C18 C17 -0.5(8) . . . . ?
C12 C13 C18 C17 -177.6(5) . . . . ?
C9 N2 C19 C20 179.1(5) 3_676 . . . ?
C10 N2 C19 C20 60.1(6) . . . . ?
Cu2 N2 C19 C20 -60.0(6) . . . . ?
C21 N4 C20 C19 -118.5(6) . . . . ?
Cu1 N4 C20 C19 68.8(6) . . . . ?
N2 C19 C20 N4 59.1(7) . . . . ?
C20 N4 C21 C22 -178.9(5) . . . . ?
Cu1 N4 C21 C22 -6.7(8) . . . . ?
N4 C21 C22 C27 4.5(9) . . . . ?
N4 C21 C22 C23 -174.7(6) . . . . ?
C27 C22 C23 C24 0.3(9) . . . . ?
C21 C22 C23 C24 179.5(5) . . . . ?
C22 C23 C24 C25 0.3(9) . . . . ?
C22 C23 C24 Br3 -178.5(4) . . . . ?
C23 C24 C25 C26 -0.7(9) . . . . ?
Br3 C24 C25 C26 178.2(5) . . . . ?
C24 C25 C26 C27 0.5(10) . . . . ?
Cu1 O3 C27 C22 -2.8(8) . . . . ?
Cu1 O3 C27 C26 177.5(4) . . . . ?
C23 C22 C27 O3 179.8(5) . . . . ?
C21 C22 C27 O3 0.6(9) . . . . ?
C23 C22 C27 C26 -0.5(8) . . . . ?
C21 C22 C27 C26 -179.6(5) . . . . ?
C25 C26 C27 O3 179.8(5) . . . . ?
C25 C26 C27 C22 0.1(9) . . . . ?
Cu3 O5 C28 C29 179.4(4) . . . . ?
Cu3 O5 C28 C33 -1.1(8) . . . . ?
O5 C28 C29 C30 179.3(5) . . . . ?
C33 C28 C29 C30 -0.3(8) . . . . ?
C28 C29 C30 C31 -0.8(9) . . . . ?
C29 C30 C31 C32 1.6(8) . . . . ?
C29 C30 C31 Br4 -179.2(4) . . . . ?
C30 C31 C32 C33 -1.4(8) . . . . ?
Br4 C31 C32 C33 179.5(4) . . . . ?
C31 C32 C33 C34 174.2(5) . . . . ?
C31 C32 C33 C28 0.2(8) . . . . ?
O5 C28 C33 C32 -179.0(5) . . . . ?
C29 C28 C33 C32 0.6(8) . . . . ?
O5 C28 C33 C34 7.4(8) . . . . ?
C29 C28 C33 C34 -173.0(5) . . . . ?
C35 N5 C34 C33 175.4(5) . . . . ?
Cu3 N5 C34 C33 -16.8(8) . . . . ?
C32 C33 C34 N5 -170.8(5) . . . . ?
C28 C33 C34 N5 2.9(9) . . . . ?
C34 N5 C35 C36 -131.3(5) . . . . ?
Cu3 N5 C35 C36 60.6(5) . . . . ?
N5 C35 C36 N6 62.1(6) . . . . ?
C37 N6 C36 C35 178.7(4) 3_566 . . . ?
C46 N6 C36 C35 60.2(6) . . . . ?
Cu4 N6 C36 C35 -59.6(5) . . . . ?
C39 N7 C38 C37 -120.2(5) . . . . ?
Cu3 N7 C38 C37 66.9(5) . . . . ?
N6 C37 C38 N7 59.0(6) 3_566 . . . ?
C38 N7 C39 C40 177.1(5) . . . . ?
Cu3 N7 C39 C40 -10.3(8) . . . . ?
N7 C39 C40 C41 -173.8(5) . . . . ?
N7 C39 C40 C45 2.9(9) . . . . ?
C45 C40 C41 C42 -3.7(8) . . . . ?
C39 C40 C41 C42 173.1(5) . . . . ?
C40 C41 C42 C43 0.3(8) . . . . ?
C40 C41 C42 Br5 -179.1(4) . . . . ?
C41 C42 C43 C44 2.6(8) . . . . ?
Br5 C42 C43 C44 -178.0(4) . . . . ?
C42 C43 C44 C45 -2.1(9) . . . . ?
Cu3 O6 C45 C40 -9.0(8) . . . . ?
Cu3 O6 C45 C44 171.0(4) . . . . ?
C41 C40 C45 O6 -175.9(5) . . . . ?
C39 C40 C45 O6 7.5(8) . . . . ?
C41 C40 C45 C44 4.1(8) . . . . ?
C39 C40 C45 C44 -172.5(5) . . . . ?
C43 C44 C45 O6 178.8(5) . . . . ?
C43 C44 C45 C40 -1.2(8) . . . . ?
C37 N6 C46 C47 150.1(4) 3_566 . . . ?
C36 N6 C46 C47 -94.0(5) . . . . ?
Cu4 N6 C46 C47 26.8(5) . . . . ?
C48 N8 C47 C46 -157.1(5) . . . . ?
Cu4 N8 C47 C46 28.4(5) . . . . ?
N6 C46 C47 N8 -35.9(6) . . . . ?
C47 N8 C48 C49 -173.5(5) . . . . ?
Cu4 N8 C48 C49 0.3(8) . . . . ?
N8 C48 C49 C50 179.3(5) . . . . ?
N8 C48 C49 C54 4.0(9) . . . . ?
C54 C49 C50 C51 0.1(9) . . . . ?
C48 C49 C50 C51 -175.4(6) . . . . ?
C49 C50 C51 C52 0.0(9) . . . . ?
C49 C50 C51 Br6 178.3(4) . . . . ?
C50 C51 C52 C53 0.4(9) . . . . ?
Br6 C51 C52 C53 -177.9(4) . . . . ?
C51 C52 C53 C54 -1.0(9) . . . . ?
Cu4 O7 C54 C53 -177.6(4) . . . . ?
Cu4 O7 C54 C49 2.3(8) . . . . ?
C52 C53 C54 O7 -179.0(5) . . . . ?
C52 C53 C54 C49 1.1(9) . . . . ?
C50 C49 C54 O7 179.5(5) . . . . ?
C48 C49 C54 O7 -5.3(9) . . . . ?
C50 C49 C54 C53 -0.6(8) . . . . ?
C48 C49 C54 C53 174.6(5) . . . . ?
C56 N9 C57 O9 1.7(10) . . . . ?
C55 N9 C57 O9 177.7(6) . . . . ?
C59 N10 C60 O10 -175.5(6) . . . . ?
C58 N10 C60 O10 -0.7(10) . . . . ?
